data_2017980
loop_
_publ_author_name
'Zuluaga, Fabio'
'Grande, Carlos'
'Cobo, Justo'
'Glidewell, Christopher'

_publ_section_title
;
 1,4-Phenylenebis(methylene) bis(9<i>H</i>-carbazole-9-carbodithioate)
;
_journal_coeditor_code GG3251
_journal_issue 2
_journal_name_full 'Acta Crystallographica Section C'
_journal_page_first o77
_journal_page_last o79
_journal_paper_doi 10.1107/S0108270110053102
_journal_volume 67
_journal_year 2011
_chemical_formula_iupac 'C34 H24 N2 S4'
_chemical_formula_moiety 'C34 H24 N2 S4'
_chemical_formula_sum 'C34 H24 N2 S4'
_chemical_formula_weight 588.83
_chemical_name_systematic
;
1,4-Phenylenebis(methylene) bis(9<i>H</i>-carbazole-9-carbodithioate)
;
_space_group_IT_number 14
_symmetry_cell_setting monoclinic
_symmetry_space_group_name_Hall '-P 2yn'
_symmetry_space_group_name_H-M 'P 1 21/n 1'
_atom_sites_solution_hydrogens geom
_atom_sites_solution_primary direct
_atom_sites_solution_secondary difmap
_cell_angle_alpha 90.00
_cell_angle_beta 96.646(14)
_cell_angle_gamma 90.00
_cell_formula_units_Z 2
_cell_length_a 10.296(2)
_cell_length_b 10.0793(19)
_cell_length_c 13.137(2)
_cell_measurement_reflns_used 3110
_cell_measurement_temperature 120(2)
_cell_measurement_theta_max 27.50
_cell_measurement_theta_min 2.67
_cell_volume 1354.2(4)
_computing_cell_refinement 'DIRAX/LSQ (Duisenberg <i>et al.</i>, 2000)'
_computing_data_collection 'COLLECT (Hooft, 1999)'
_computing_data_reduction 'EVALCCD (Duisenberg <i>et al.</i>, 2003)'
_computing_molecular_graphics 'PLATON (Spek, 2009)'
_computing_publication_material 'SHELXL97 (Sheldrick, 2008) and PLATON (Spek, 2009)'
_computing_structure_refinement 'SHELXL97 (Sheldrick, 2008)'
_computing_structure_solution 'SIR2004 (Burla <i>et al.</i>, 2005)'
_diffrn_ambient_temperature 120(2)
_diffrn_detector_area_resol_mean 9.091
_diffrn_measured_fraction_theta_full 0.999
_diffrn_measured_fraction_theta_max 0.999
_diffrn_measurement_device_type 'Bruker--Nonius KappaCCD'
_diffrn_measurement_method '\f and \w'
_diffrn_radiation_monochromator graphite
_diffrn_radiation_source 'Bruker--Nonius FR591 rotating anode'
_diffrn_radiation_type 'Mo K\a'
_diffrn_radiation_wavelength 0.71073
_diffrn_reflns_av_R_equivalents 0.0621
_diffrn_reflns_av_sigmaI/netI 0.0494
_diffrn_reflns_limit_h_max 12
_diffrn_reflns_limit_h_min -12
_diffrn_reflns_limit_k_max 12
_diffrn_reflns_limit_k_min -12
_diffrn_reflns_limit_l_max 15
_diffrn_reflns_limit_l_min -15
_diffrn_reflns_number 15566
_diffrn_reflns_theta_full 25.50
_diffrn_reflns_theta_max 25.50
_diffrn_reflns_theta_min 2.67
_diffrn_standards_decay_% 0
_diffrn_standards_interval_count 0
_diffrn_standards_interval_time 0
_diffrn_standards_number 0
_exptl_absorpt_coefficient_mu 0.380
_exptl_absorpt_correction_T_max 0.963
_exptl_absorpt_correction_T_min 0.869
_exptl_absorpt_correction_type multi-scan
_exptl_absorpt_process_details '(SADABS; Sheldrick, 2003)'
_exptl_crystal_colour colourless
_exptl_crystal_density_diffrn 1.444
_exptl_crystal_density_method 'not measured'
_exptl_crystal_description needle
_exptl_crystal_F_000 612
_exptl_crystal_size_max 0.52
_exptl_crystal_size_mid 0.17
_exptl_crystal_size_min 0.10
_refine_diff_density_max 0.248
_refine_diff_density_min -0.301
_refine_ls_extinction_method none
_refine_ls_goodness_of_fit_ref 1.129
_refine_ls_hydrogen_treatment constr
_refine_ls_matrix_type full
_refine_ls_number_parameters 181
_refine_ls_number_reflns 2520
_refine_ls_number_restraints 0
_refine_ls_restrained_S_all 1.129
_refine_ls_R_factor_all 0.0822
_refine_ls_R_factor_gt 0.0522
_refine_ls_shift/su_max 0.001
_refine_ls_shift/su_mean 0.000
_refine_ls_structure_factor_coef Fsqd
_refine_ls_weighting_details 'w=1/[\s^2^(Fo^2^)+(0.0292P)^2^+1.0522P] where P=(Fo^2^+2Fc^2^)/3'
_refine_ls_weighting_scheme calc
_refine_ls_wR_factor_gt 0.0898
_refine_ls_wR_factor_ref 0.0988
_reflns_number_gt 1880
_reflns_number_total 2520
_reflns_threshold_expression I>2\s(I)
_cod_data_source_file gg3251.cif
_cod_data_source_block I
_cod_original_sg_symbol_H-M 'P 21/n'
_cod_database_code 2017980
_cod_database_fobs_code 2017980

loop_
_symmetry_equiv_pos_as_xyz
'x, y, z'
'-x+1/2, y+1/2, -z+1/2'
'-x, -y, -z'
'x-1/2, -y-1/2, z-1/2'

loop_
_atom_site_type_symbol
_atom_site_label
_atom_site_fract_x
_atom_site_fract_y
_atom_site_fract_z
_atom_site_U_iso_or_equiv
_atom_site_adp_type
_atom_site_calc_flag
_atom_site_refinement_flags
_atom_site_occupancy
_atom_site_disorder_assembly
_atom_site_disorder_group
C C1 0.0071(3) 0.8142(3) 0.3388(2) 0.0286(7) Uani d . 1 . .
H H1 0.0756 0.7533 0.3308 0.034 Uiso calc R 1 . .
C C2 -0.1208(3) 0.7738(3) 0.3284(2) 0.0358(8) Uani d . 1 . .
H H2 -0.1412 0.6835 0.3136 0.043 Uiso calc R 1 . .
C C3 -0.2211(3) 0.8627(4) 0.3392(2) 0.0407(8) Uani d . 1 . .
H H3 -0.3089 0.8319 0.3335 0.049 Uiso calc R 1 . .
C C4 -0.1952(3) 0.9937(3) 0.3579(2) 0.0363(8) Uani d . 1 . .
H H4 -0.2644 1.0545 0.3636 0.044 Uiso calc R 1 . .
C C4A -0.0674(3) 1.0365(3) 0.36824(19) 0.0284(7) Uani d . 1 . .
C C4B -0.0104(3) 1.1665(3) 0.37977(19) 0.0302(7) Uani d . 1 . .
C C5 -0.0658(3) 1.2915(3) 0.3878(2) 0.0391(8) Uani d . 1 . .
H H5 -0.1578 1.3013 0.3862 0.047 Uiso calc R 1 . .
C C6 0.0135(4) 1.3989(3) 0.3980(2) 0.0482(10) Uani d . 1 . .
H H6 -0.0235 1.4847 0.4029 0.058 Uiso calc R 1 . .
C C7 0.1470(4) 1.3856(3) 0.4014(2) 0.0456(9) Uani d . 1 . .
H H7 0.2006 1.4624 0.4110 0.055 Uiso calc R 1 . .
C C8 0.2047(3) 1.2638(3) 0.3912(2) 0.0369(8) Uani d . 1 . .
H H8 0.2967 1.2555 0.3921 0.044 Uiso calc R 1 . .
C C8A 0.1239(3) 1.1541(3) 0.37956(19) 0.0281(7) Uani d . 1 . .
N N9 0.1537(2) 1.0175(2) 0.37045(16) 0.0248(5) Uani d . 1 . .
C C9A 0.0337(3) 0.9463(3) 0.36135(19) 0.0248(6) Uani d . 1 . .
C C10 0.2786(3) 0.9660(3) 0.37496(19) 0.0250(6) Uani d . 1 . .
S S10 0.40383(8) 1.04443(8) 0.33861(6) 0.0349(2) Uani d . 1 . .
S S11 0.29150(7) 0.80717(7) 0.42721(6) 0.0298(2) Uani d . 1 . .
C C11 0.4588(3) 0.7648(3) 0.4178(2) 0.0263(6) Uani d . 1 . .
H H11A 0.4767 0.7671 0.3454 0.032 Uiso calc R 1 . .
H H11B 0.5180 0.8285 0.4574 0.032 Uiso calc R 1 . .
C C21 0.4797(3) 0.6278(3) 0.46062(19) 0.0225(6) Uani d . 1 . .
C C22 0.5133(3) 0.5255(3) 0.3993(2) 0.0278(7) Uani d . 1 . .
H H22 0.5227 0.5423 0.3294 0.033 Uiso calc R 1 . .
C C23 0.5334(3) 0.3994(3) 0.4378(2) 0.0276(7) Uani d . 1 . .
H H23 0.5566 0.3302 0.3943 0.033 Uiso calc R 1 . .

loop_
_atom_site_aniso_label
_atom_site_aniso_U_11
_atom_site_aniso_U_22
_atom_site_aniso_U_33
_atom_site_aniso_U_12
_atom_site_aniso_U_13
_atom_site_aniso_U_23
C1 0.0285(17) 0.0339(17) 0.0226(14) 0.0009(14) -0.0006(12) 0.0006(13)
C2 0.036(2) 0.0424(19) 0.0286(16) -0.0085(15) 0.0017(14) -0.0003(14)
C3 0.0262(18) 0.066(2) 0.0302(17) -0.0075(17) 0.0063(13) -0.0001(17)
C4 0.0313(19) 0.053(2) 0.0251(15) 0.0132(16) 0.0079(13) 0.0026(15)
C4A 0.0327(18) 0.0387(18) 0.0143(13) 0.0072(14) 0.0046(12) 0.0021(12)
C4B 0.0414(19) 0.0347(18) 0.0150(13) 0.0112(14) 0.0048(13) 0.0052(12)
C5 0.054(2) 0.040(2) 0.0247(15) 0.0231(18) 0.0128(14) 0.0063(14)
C6 0.082(3) 0.031(2) 0.0326(18) 0.022(2) 0.0139(18) 0.0062(15)
C7 0.072(3) 0.0261(18) 0.0379(18) 0.0050(18) 0.0036(18) 0.0001(15)
C8 0.047(2) 0.0286(17) 0.0334(17) 0.0047(15) -0.0024(14) 0.0034(14)
C8A 0.0413(19) 0.0222(15) 0.0198(14) 0.0052(13) -0.0003(13) 0.0022(12)
N9 0.0267(14) 0.0233(13) 0.0240(12) 0.0012(11) 0.0014(10) 0.0011(10)
C9A 0.0260(16) 0.0311(16) 0.0166(13) -0.0004(13) -0.0002(11) 0.0009(12)
C10 0.0308(17) 0.0257(15) 0.0183(13) 0.0002(13) 0.0017(12) -0.0004(12)
S10 0.0370(5) 0.0305(4) 0.0388(4) -0.0045(4) 0.0119(3) 0.0054(4)
S11 0.0241(4) 0.0278(4) 0.0386(4) 0.0034(3) 0.0091(3) 0.0098(3)
C11 0.0215(16) 0.0308(16) 0.0270(15) 0.0009(13) 0.0053(12) 0.0005(13)
C21 0.0164(15) 0.0291(16) 0.0217(13) -0.0011(12) 0.0018(11) -0.0003(12)
C22 0.0332(17) 0.0314(17) 0.0193(13) 0.0032(14) 0.0056(12) -0.0001(12)
C23 0.0298(17) 0.0312(17) 0.0220(14) 0.0073(13) 0.0032(12) -0.0040(12)

loop_
_atom_type_symbol
_atom_type_description
_atom_type_scat_dispersion_real
_atom_type_scat_dispersion_imag
_atom_type_scat_source
C C 0.0033 0.0016 'International Tables Vol C Tables 4.2.6.8 and 6.1.1.4'
H H 0.0000 0.0000 'International Tables Vol C Tables 4.2.6.8 and 6.1.1.4'
N N 0.0061 0.0033 'International Tables Vol C Tables 4.2.6.8 and 6.1.1.4'
S S 0.1246 0.1234 'International Tables Vol C Tables 4.2.6.8 and 6.1.1.4'

loop_
_geom_angle_atom_site_label_1
_geom_angle_atom_site_label_2
_geom_angle_atom_site_label_3
_geom_angle_site_symmetry_1
_geom_angle_site_symmetry_3
_geom_angle
_geom_angle_publ_flag
C2 C1 C9A . . 118.1(3) ?
C2 C1 H1 . . 121.0 ?
C9A C1 H1 . . 121.0 ?
C1 C2 C3 . . 121.1(3) ?
C1 C2 H2 . . 119.4 ?
C3 C2 H2 . . 119.4 ?
C4 C3 C2 . . 120.7(3) ?
C4 C3 H3 . . 119.6 ?
C2 C3 H3 . . 119.6 ?
C3 C4 C4A . . 119.1(3) ?
C3 C4 H4 . . 120.5 ?
C4A C4 H4 . . 120.5 ?
C4 C4A C9A . . 120.1(3) ?
C4 C4A C4B . . 132.1(3) ?
C9A C4A C4B . . 107.6(3) ?
C8A C4B C5 . . 119.9(3) ?
C8A C4B C4A . . 108.2(3) ?
C5 C4B C4A . . 131.9(3) ?
C6 C5 C4B . . 118.9(3) ?
C6 C5 H5 . . 120.5 ?
C4B C5 H5 . . 120.5 ?
C5 C6 C7 . . 121.0(3) ?
C5 C6 H6 . . 119.5 ?
C7 C6 H6 . . 119.5 ?
C6 C7 C8 . . 121.6(3) ?
C6 C7 H7 . . 119.2 ?
C8 C7 H7 . . 119.2 ?
C7 C8 C8A . . 117.6(3) ?
C7 C8 H8 . . 121.2 ?
C8A C8 H8 . . 121.2 ?
C8 C8A C4B . . 120.9(3) ?
C8 C8A N9 . . 130.8(3) ?
C4B C8A N9 . . 108.3(3) ?
C10 N9 C8A . . 124.8(2) ?
C10 N9 C9A . . 127.6(2) ?
C8A N9 C9A . . 107.6(2) ?
C1 C9A C4A . . 120.7(3) ?
C1 C9A N9 . . 130.7(3) ?
C4A C9A N9 . . 108.3(2) ?
N9 C10 S10 . . 124.7(2) ?
N9 C10 S11 . . 112.99(19) ?
S10 C10 S11 . . 122.32(17) ?
C10 S11 C11 . . 102.82(13) ?
C21 C11 S11 . . 106.91(19) ?
C21 C11 H11A . . 110.3 ?
S11 C11 H11A . . 110.3 ?
C21 C11 H11B . . 110.3 ?
S11 C11 H11B . . 110.3 ?
H11A C11 H11B . . 108.6 ?
C22 C21 C23 . 3_666 118.3(3) ?
C22 C21 C11 . . 120.4(2) ?
C23 C21 C11 3_666 . 121.3(2) ?
C23 C22 C21 . . 121.0(2) ?
C23 C22 H22 . . 119.5 ?
C21 C22 H22 . . 119.5 ?
C22 C23 C21 . 3_666 120.7(3) ?
C22 C23 H23 . . 119.6 ?
C21 C23 H23 3_666 . 119.6 ?

loop_
_geom_bond_atom_site_label_1
_geom_bond_atom_site_label_2
_geom_bond_site_symmetry_2
_geom_bond_distance
_geom_bond_publ_flag
C1 C2 . 1.371(4) y
C2 C3 . 1.386(4) y
C3 C4 . 1.364(5) y
C4 C4A . 1.377(4) y
C4A C4B . 1.437(4) y
C4B C5 . 1.392(4) y
C5 C6 . 1.353(5) y
C6 C7 . 1.376(5) y
C7 C8 . 1.378(4) y
C8 C8A . 1.382(4) y
C8A N9 . 1.419(3) y
N9 C9A . 1.422(3) y
C9A C1 . 1.384(4) y
C4A C9A . 1.393(4) y
C4B C8A . 1.389(4) y
C1 H1 . 0.9500 ?
C2 H2 . 0.9500 ?
C3 H3 . 0.9500 ?
C4 H4 . 0.9500 ?
C5 H5 . 0.9500 ?
C6 H6 . 0.9500 ?
C7 H7 . 0.9500 ?
C8 H8 . 0.9500 ?
N9 C10 . 1.381(3) y
C10 S10 . 1.630(3) y
C10 S11 . 1.741(3) y
S11 C11 . 1.793(3) y
C11 C21 . 1.497(4) y
C11 H11A . 0.9900 ?
C11 H11B . 0.9900 ?
C21 C22 . 1.377(4) ?
C21 C23 3_666 1.384(4) ?
C22 C23 . 1.375(4) ?
C22 H22 . 0.9500 ?
C23 H23 . 0.9500 ?

loop_
_geom_hbond_atom_site_label_D
_geom_hbond_atom_site_label_H
_geom_hbond_atom_site_label_A
_geom_hbond_site_symmetry_A
_geom_hbond_distance_DH
_geom_hbond_distance_HA
_geom_hbond_distance_DA
_geom_hbond_angle_DHA
_geom_hbond_publ_flag
C22 H22 Cg 2_545 0.95 2.89 3.666(3) 140 y

loop_
_geom_torsion_atom_site_label_1
_geom_torsion_atom_site_label_2
_geom_torsion_atom_site_label_3
_geom_torsion_atom_site_label_4
_geom_torsion_site_symmetry_1
_geom_torsion_site_symmetry_2
_geom_torsion_site_symmetry_3
_geom_torsion_site_symmetry_4
_geom_torsion
_geom_torsion_publ_flag
C9A C1 C2 C3 . . . . 0.6(4) ?
C1 C2 C3 C4 . . . . 1.7(4) ?
C2 C3 C4 C4A . . . . -1.4(4) ?
C3 C4 C4A C9A . . . . -1.0(4) ?
C3 C4 C4A C4B . . . . 174.3(3) ?
C4 C4A C4B C8A . . . . -175.7(3) ?
C9A C4A C4B C8A . . . . 0.1(3) ?
C4 C4A C4B C5 . . . . 2.6(5) ?
C9A C4A C4B C5 . . . . 178.5(3) ?
C8A C4B C5 C6 . . . . -1.7(4) ?
C4A C4B C5 C6 . . . . -179.9(3) ?
C4B C5 C6 C7 . . . . -0.6(5) ?
C5 C6 C7 C8 . . . . 2.2(5) ?
C6 C7 C8 C8A . . . . -1.4(5) ?
C7 C8 C8A C4B . . . . -1.0(4) ?
C7 C8 C8A N9 . . . . -177.9(3) ?
C5 C4B C8A C8 . . . . 2.5(4) ?
C4A C4B C8A C8 . . . . -178.9(2) ?
C5 C4B C8A N9 . . . . -179.9(2) ?
C4A C4B C8A N9 . . . . -1.3(3) ?
C8 C8A N9 C10 . . . . 2.1(4) ?
C4B C8A N9 C10 . . . . -175.1(2) ?
C8 C8A N9 C9A . . . . 179.3(3) ?
C4B C8A N9 C9A . . . . 2.0(3) ?
C2 C1 C9A C4A . . . . -3.1(4) ?
C2 C1 C9A N9 . . . . -175.8(3) ?
C4 C4A C9A C1 . . . . 3.4(4) ?
C4B C4A C9A C1 . . . . -173.1(2) ?
C4 C4A C9A N9 . . . . 177.6(2) ?
C4B C4A C9A N9 . . . . 1.2(3) ?
C10 N9 C9A C1 . . . . -11.5(4) ?
C8A N9 C9A C1 . . . . 171.5(3) ?
C10 N9 C9A C4A . . . . 175.1(2) ?
C8A N9 C9A C4A . . . . -2.0(3) ?
C8A N9 C10 S10 . . . . -30.1(4) ?
C9A N9 C10 S10 . . . . 153.3(2) ?
C8A N9 C10 S11 . . . . 148.4(2) ?
C9A N9 C10 S11 . . . . -28.2(3) y
N9 C10 S11 C11 . . . . 177.53(19) y
S10 C10 S11 C11 . . . . -3.9(2) ?
C10 S11 C11 C21 . . . . -179.58(18) y
S11 C11 C21 C22 . . . . 117.4(3) y
S11 C11 C21 C23 . . . 3_666 -63.0(3) ?
C23 C21 C22 C23 3_666 . . . 0.0(5) ?
C11 C21 C22 C23 . . . . 179.6(3) ?
C21 C22 C23 C21 . . . 3_666 0.0(5) ?
